data_4027657
loop_
_publ_author_name
'Thien H. Ngo'
'H\"ulya Berndt'
'Dieter Lentz'
'Hans-Ulrich Reissig'

_publ_section_title
;
 Linear and Cyclic Amides with a Thiophene Backbone: Ultrasound-Promoted
 Synthesis and Crystal Structures
;
_journal_name_full 'Journal of Organic Chemistry'
_journal_page_first 9676
_journal_page_last 9683
_journal_paper_doi 10.1021/jo3017605
_journal_volume 77
_journal_year 2012
_chemical_formula_sum 'C82 H74 Cl16 N6 O18 S6'
_chemical_formula_weight 2191.03
_chemical_name_common
;
 hexamidemacrocycle dichloroethane solvate
;
_chemical_name_systematic
; 
 ? 
;
_space_group_IT_number 2
_symmetry_cell_setting triclinic
_symmetry_space_group_name_Hall '-P 1'
_symmetry_space_group_name_H-M 'P -1'
_atom_sites_solution_hydrogens geom
_atom_sites_solution_primary direct
_atom_sites_solution_secondary difmap
_audit_creation_method SHELXL-97
_cell_angle_alpha 64.256(6)
_cell_angle_beta 84.342(7)
_cell_angle_gamma 64.504(6)
_cell_formula_units_Z 1
_cell_length_a 14.132(4)
_cell_length_b 14.310(4)
_cell_length_c 15.368(4)
_cell_measurement_reflns_used 953
_cell_measurement_temperature 133(2)
_cell_measurement_theta_max 30.2
_cell_measurement_theta_min 2.7
_cell_volume 2511.8(12)
_computing_cell_refinement 'SAINT (Bruker-AXS)'
_computing_data_collection 'SMART (Bruker-AXS)'
_computing_data_reduction 'SAINT (Bruker-AXS)'
_computing_structure_refinement 'SHELXL-97 (Sheldrick, 1997)'
_computing_structure_solution 'SHELXS-97 (Sheldrick, 1990)'
_diffrn_ambient_temperature 133(2)
_diffrn_measured_fraction_theta_full 0.916
_diffrn_measured_fraction_theta_max 0.916
_diffrn_measurement_device_type 'Bruker-AXS SMART CCD'
_diffrn_measurement_method 'omega scan'
_diffrn_radiation_monochromator graphite
_diffrn_radiation_source 'sealed tube'
_diffrn_radiation_type MoK\a
_diffrn_radiation_wavelength 0.71073
_diffrn_reflns_av_R_equivalents 0.0293
_diffrn_reflns_av_sigmaI/netI 0.0462
_diffrn_reflns_limit_h_max 20
_diffrn_reflns_limit_h_min -19
_diffrn_reflns_limit_k_max 20
_diffrn_reflns_limit_k_min -17
_diffrn_reflns_limit_l_max 21
_diffrn_reflns_limit_l_min 0
_diffrn_reflns_number 35369
_diffrn_reflns_theta_full 30.60
_diffrn_reflns_theta_max 30.60
_diffrn_reflns_theta_min 1.73
_exptl_absorpt_coefficient_mu 0.626
_exptl_absorpt_correction_T_max 0.746
_exptl_absorpt_correction_T_min 0.662
_exptl_absorpt_correction_type multi-scan
_exptl_absorpt_process_details 'SADABS (Bruker-AXS)'
_exptl_crystal_colour colourless
_exptl_crystal_density_diffrn 1.448
_exptl_crystal_description needle
_exptl_crystal_F_000 1120
_exptl_crystal_size_max 0.60
_exptl_crystal_size_mid 0.15
_exptl_crystal_size_min 0.12
_platon_squeeze_details
;
;
_refine_diff_density_max 1.734
_refine_diff_density_min -0.668
_refine_diff_density_rms 0.088
_refine_ls_extinction_method none
_refine_ls_goodness_of_fit_ref 1.096
_refine_ls_hydrogen_treatment constr
_refine_ls_matrix_type full
_refine_ls_number_parameters 518
_refine_ls_number_reflns 14174
_refine_ls_number_restraints 0
_refine_ls_restrained_S_all 1.096
_refine_ls_R_factor_all 0.0794
_refine_ls_R_factor_gt 0.0577
_refine_ls_shift/su_max 0.000
_refine_ls_shift/su_mean 0.000
_refine_ls_structure_factor_coef Fsqd
_refine_ls_weighting_details 'calc w=1/[\s^2^(Fo^2^)+(0.0948P)^2^+0.4544P] where P=(Fo^2^+2Fc^2^)/3'
_refine_ls_weighting_scheme calc
_refine_ls_wR_factor_gt 0.1577
_refine_ls_wR_factor_ref 0.1690
_reflns_number_gt 10152
_reflns_number_total 14174
_reflns_threshold_expression >2sigma(I)
_cod_data_source_file jo3017605_si_001.cif
_cod_data_source_block sqeeze
_cod_database_code 4027657

loop_
_symmetry_equiv_pos_as_xyz
'x, y, z'
'-x, -y, -z'

loop_
_atom_site_label
_atom_site_type_symbol
_atom_site_fract_x
_atom_site_fract_y
_atom_site_fract_z
_atom_site_U_iso_or_equiv
_atom_site_adp_type
_atom_site_occupancy
_atom_site_symmetry_multiplicity
_atom_site_calc_flag
_atom_site_refinement_flags
C1 C 0.39228(16) 1.12314(17) 0.84604(14) 0.0167(4) Uani 1 1 d .
C2 C 0.29958(17) 1.14107(18) 0.88975(15) 0.0192(4) Uani 1 1 d .
C3 C 0.30323(17) 1.03624(18) 0.96604(16) 0.0207(4) Uani 1 1 d .
H3 H 0.2468 1.0323 1.0043 0.025 Uiso 1 1 calc R
C4 C 0.39513(17) 0.94293(17) 0.97842(15) 0.0182(4) Uani 1 1 d .
C5 C 0.42952(19) 0.81963(18) 1.05046(16) 0.0224(4) Uani 1 1 d .
H5A H 0.3912 0.8173 1.1083 0.027 Uiso 1 1 calc R
H5B H 0.5056 0.7858 1.0716 0.027 Uiso 1 1 calc R
C6 C 0.41174(17) 0.74459(17) 1.01353(15) 0.0198(4) Uani 1 1 d .
C7 C 0.28411(17) 0.74634(17) 0.91688(14) 0.0175(4) Uani 1 1 d .
C8 C 0.18693(18) 0.79964(18) 0.86477(15) 0.0199(4) Uani 1 1 d .
C9 C 0.17259(19) 0.72653(19) 0.83205(15) 0.0214(4) Uani 1 1 d .
H9 H 0.1104 0.7486 0.7948 0.026 Uiso 1 1 calc R
C10 C 0.25690(18) 0.62257(18) 0.85961(15) 0.0212(4) Uani 1 1 d .
C11 C 0.2775(2) 0.53230(18) 0.82537(16) 0.0247(5) Uani 1 1 d .
H11A H 0.2113 0.5249 0.8233 0.030 Uiso 1 1 calc R
H11B H 0.3300 0.4574 0.8734 0.030 Uiso 1 1 calc R
C12 C 0.31737(17) 0.55697(17) 0.72626(15) 0.0197(4) Uani 1 1 d .
C13 C 0.35032(17) 0.70288(17) 0.58532(14) 0.0185(4) Uani 1 1 d .
C14 C 0.35430(18) 0.80777(17) 0.53902(15) 0.0199(4) Uani 1 1 d .
C15 C 0.39880(17) 0.82331(17) 0.44915(14) 0.0188(4) Uani 1 1 d .
H14 H 0.4082 0.8903 0.4082 0.023 Uiso 1 1 calc R
C16 C 0.42630(17) 0.73288(17) 0.42792(14) 0.0183(4) Uani 1 1 d .
C17 C 0.4775(2) 0.71217(19) 0.34360(16) 0.0283(5) Uani 1 1 d .
H16A H 0.4342 0.6922 0.3141 0.034 Uiso 1 1 calc R
H16B H 0.5476 0.6456 0.3677 0.034 Uiso 1 1 calc R
C18 C 0.49064(18) 0.81501(18) 0.26645(15) 0.0201(4) Uani 1 1 d .
C1A C 0.20924(17) 1.25518(18) 0.85723(17) 0.0224(4) Uani 1 1 d .
C2A C 0.02460(18) 1.3505(2) 0.88531(19) 0.0291(5) Uani 1 1 d .
C3A C -0.0395(2) 1.3004(3) 0.9613(2) 0.0538(9) Uani 1 1 d .
H3A1 H -0.0406 1.2357 0.9549 0.081 Uiso 1 1 calc R
H3A2 H -0.1118 1.3598 0.9515 0.081 Uiso 1 1 calc R
H3A3 H -0.0073 1.2734 1.0264 0.081 Uiso 1 1 calc R
C4A C 0.0340(2) 1.4453(3) 0.8969(3) 0.0510(8) Uani 1 1 d .
H4A1 H 0.0723 1.4141 0.9604 0.076 Uiso 1 1 calc R
H4A2 H -0.0366 1.5051 0.8926 0.076 Uiso 1 1 calc R
H4A3 H 0.0724 1.4787 0.8453 0.076 Uiso 1 1 calc R
C5A C -0.0217(2) 1.3889(3) 0.7849(2) 0.0442(7) Uani 1 1 d .
H5A1 H 0.0219 1.4179 0.7369 0.066 Uiso 1 1 calc R
H5A2 H -0.0935 1.4502 0.7722 0.066 Uiso 1 1 calc R
H5A3 H -0.0237 1.3237 0.7801 0.066 Uiso 1 1 calc R
C1B C 0.11265(18) 0.91755(18) 0.84634(16) 0.0217(4) Uani 1 1 d .
C2B C -0.0701(2) 1.0609(2) 0.7853(2) 0.0388(7) Uani 1 1 d .
C3B C -0.0918(2) 1.0685(3) 0.8815(2) 0.0526(9) Uani 1 1 d .
H3B1 H -0.0874 0.9947 0.9319 0.079 Uiso 1 1 calc R
H3B2 H -0.1626 1.1293 0.8747 0.079 Uiso 1 1 calc R
H3B3 H -0.0394 1.0864 0.8999 0.079 Uiso 1 1 calc R
C4B C -0.0464(2) 1.1583(2) 0.7122(2) 0.0416(7) Uani 1 1 d .
H4B1 H 0.0138 1.1579 0.7393 0.062 Uiso 1 1 calc R
H4B2 H -0.1082 1.2318 0.6975 0.062 Uiso 1 1 calc R
H4B3 H -0.0294 1.1484 0.6525 0.062 Uiso 1 1 calc R
C5B C -0.1602(3) 1.0552(3) 0.7464(4) 0.0807(15) Uani 1 1 d .
H5B1 H -0.1414 1.0406 0.6889 0.121 Uiso 1 1 calc R
H5B2 H -0.2232 1.1284 0.7286 0.121 Uiso 1 1 calc R
H5B3 H -0.1748 0.9928 0.7964 0.121 Uiso 1 1 calc R
C1C C 0.31949(19) 0.88895(18) 0.58262(15) 0.0231(5) Uani 1 1 d .
C2C C 0.3217(2) 1.06681(19) 0.56641(17) 0.0272(5) Uani 1 1 d .
C3C C 0.3804(3) 1.0133(2) 0.6654(2) 0.0469(8) Uani 1 1 d .
H3C1 H 0.3510 0.9637 0.7136 0.070 Uiso 1 1 calc R
H3C2 H 0.3730 1.0742 0.6829 0.070 Uiso 1 1 calc R
H3C3 H 0.4552 0.9674 0.6640 0.070 Uiso 1 1 calc R
C4C C 0.2047(2) 1.1312(2) 0.5640(2) 0.0424(7) Uani 1 1 d .
H4C1 H 0.1708 1.1631 0.4984 0.064 Uiso 1 1 calc R
H4C2 H 0.1900 1.1940 0.5815 0.064 Uiso 1 1 calc R
H4C3 H 0.1770 1.0787 0.6104 0.064 Uiso 1 1 calc R
C5C C 0.3671(3) 1.1427(2) 0.4904(2) 0.0413(7) Uani 1 1 d .
H5C1 H 0.4411 1.0958 0.4871 0.062 Uiso 1 1 calc R
H5C2 H 0.3627 1.2024 0.5081 0.062 Uiso 1 1 calc R
H5C3 H 0.3269 1.1789 0.4269 0.062 Uiso 1 1 calc R
C1L C 0.3610(3) 0.4247(2) 0.2191(3) 0.0481(8) Uani 1 1 d .
H1L1 H 0.3340 0.4643 0.1494 0.058 Uiso 1 1 calc R
H1L2 H 0.3020 0.4189 0.2581 0.058 Uiso 1 1 calc R
C2L C 0.4033(2) 0.4904(2) 0.2410(2) 0.0422(7) Uani 1 1 d .
H2L1 H 0.4602 0.4991 0.1999 0.051 Uiso 1 1 calc R
H2L2 H 0.4332 0.4489 0.3099 0.051 Uiso 1 1 calc R
C3L C 0.2553(2) 0.1869(2) 0.13109(19) 0.0337(6) Uani 1 1 d .
H3L1 H 0.1802 0.2121 0.1124 0.040 Uiso 1 1 calc R
H3L2 H 0.2975 0.1161 0.1225 0.040 Uiso 1 1 calc R
C4L C 0.2699(2) 0.1606(2) 0.23582(19) 0.0347(6) Uani 1 1 d .
H4L1 H 0.3423 0.1465 0.2521 0.042 Uiso 1 1 calc R
H4L2 H 0.2612 0.0896 0.2772 0.042 Uiso 1 1 calc R
Cl1 Cl 0.46371(6) 0.28388(5) 0.24727(5) 0.04195(17) Uani 1 1 d .
Cl2 Cl 0.29895(6) 0.62980(6) 0.21775(7) 0.0542(2) Uani 1 1 d .
Cl3 Cl 0.29420(7) 0.29618(7) 0.05364(5) 0.0504(2) Uani 1 1 d .
Cl4A Cl 0.17690(8) 0.27617(8) 0.26102(7) 0.0607(4) Uani 0.938(4) 1 d P
N1 N 0.32079(14) 0.79750(15) 0.95511(13) 0.0199(4) Uani 1 1 d .
H1 H 0.2816 0.8708 0.9402 0.024 Uiso 1 1 calc R
N2 N 0.31522(15) 0.66312(15) 0.67556(12) 0.0217(4) Uani 1 1 d .
H2 H 0.2891 0.7108 0.7026 0.026 Uiso 1 1 calc R
N3 N 0.58570(14) 0.79270(15) 0.22948(12) 0.0189(4) Uani 1 1 d .
H3A H 0.6354 0.7216 0.2547 0.023 Uiso 1 1 calc R
O1 O 0.47322(13) 0.64420(13) 1.03772(13) 0.0283(4) Uani 1 1 d .
O2 O 0.34920(14) 0.48582(13) 0.69359(12) 0.0284(4) Uani 1 1 d .
O3 O 0.42027(13) 0.91302(13) 0.23675(11) 0.0258(4) Uani 1 1 d .
O4 O 0.20925(13) 1.34114(14) 0.79129(13) 0.0305(4) Uani 1 1 d .
O5 O 0.12877(12) 1.24903(14) 0.90958(12) 0.0275(4) Uani 1 1 d .
O6 O 0.13281(13) 0.97879(14) 0.86879(13) 0.0280(4) Uani 1 1 d .
O7 O 0.01963(14) 0.94855(14) 0.80185(14) 0.0332(4) Uani 1 1 d .
O8 O 0.27304(17) 0.87671(15) 0.65494(13) 0.0371(5) Uani 1 1 d .
O9 O 0.34515(13) 0.97612(13) 0.53357(11) 0.0238(3) Uani 1 1 d .
S1 S 0.48086(4) 0.97997(4) 0.89613(4) 0.01780(12) Uani 1 1 d .
S2 S 0.35688(4) 0.60842(4) 0.92845(4) 0.02056(12) Uani 1 1 d .
S3 S 0.39970(4) 0.62368(4) 0.51919(4) 0.02033(12) Uani 1 1 d .

loop_
_atom_site_aniso_label
_atom_site_aniso_U_11
_atom_site_aniso_U_22
_atom_site_aniso_U_33
_atom_site_aniso_U_23
_atom_site_aniso_U_13
_atom_site_aniso_U_12
C1 0.0197(10) 0.0194(9) 0.0150(9) -0.0089(7) 0.0016(8) -0.0105(8)
C2 0.0180(10) 0.0213(9) 0.0203(10) -0.0100(8) 0.0019(8) -0.0091(8)
C3 0.0226(11) 0.0224(9) 0.0234(10) -0.0116(8) 0.0074(9) -0.0145(8)
C4 0.0212(10) 0.0203(9) 0.0180(9) -0.0085(7) 0.0038(8) -0.0135(8)
C5 0.0269(12) 0.0213(9) 0.0191(10) -0.0062(8) 0.0003(9) -0.0127(9)
C6 0.0225(11) 0.0207(9) 0.0186(9) -0.0079(8) 0.0045(8) -0.0125(8)
C7 0.0233(11) 0.0186(9) 0.0160(9) -0.0093(7) 0.0056(8) -0.0126(8)
C8 0.0250(11) 0.0245(10) 0.0180(9) -0.0116(8) 0.0083(9) -0.0161(9)
C9 0.0272(11) 0.0279(10) 0.0186(9) -0.0121(8) 0.0080(9) -0.0190(9)
C10 0.0322(12) 0.0273(10) 0.0170(9) -0.0125(8) 0.0117(9) -0.0228(9)
C11 0.0405(14) 0.0234(10) 0.0215(10) -0.0122(8) 0.0153(10) -0.0233(10)
C12 0.0239(11) 0.0213(9) 0.0219(10) -0.0108(8) 0.0075(9) -0.0160(8)
C13 0.0251(11) 0.0219(9) 0.0168(9) -0.0107(8) 0.0078(8) -0.0159(8)
C14 0.0282(11) 0.0204(9) 0.0179(9) -0.0094(8) 0.0081(9) -0.0164(9)
C15 0.0237(11) 0.0180(9) 0.0175(9) -0.0071(7) 0.0056(8) -0.0129(8)
C16 0.0235(11) 0.0184(9) 0.0154(9) -0.0079(7) 0.0073(8) -0.0117(8)
C17 0.0433(14) 0.0206(10) 0.0232(10) -0.0118(8) 0.0189(10) -0.0166(10)
C18 0.0254(11) 0.0218(9) 0.0157(9) -0.0097(8) 0.0075(8) -0.0119(8)
C1A 0.0184(10) 0.0230(10) 0.0285(11) -0.0133(9) 0.0046(9) -0.0096(8)
C2A 0.0169(11) 0.0278(11) 0.0362(13) -0.0119(10) 0.0056(10) -0.0068(9)
C3A 0.0290(15) 0.0479(17) 0.0563(19) -0.0098(14) 0.0222(14) -0.0094(13)
C4A 0.0314(16) 0.0438(16) 0.082(2) -0.0402(17) -0.0034(15) -0.0048(13)
C5A 0.0284(14) 0.0539(17) 0.0450(16) -0.0212(14) 0.0009(12) -0.0129(13)
C1B 0.0230(11) 0.0231(10) 0.0204(10) -0.0077(8) 0.0014(9) -0.0127(9)
C2B 0.0190(12) 0.0261(12) 0.0557(17) -0.0046(11) -0.0096(11) -0.0071(10)
C3B 0.0289(15) 0.0361(14) 0.0547(18) -0.0033(13) 0.0130(13) -0.0004(12)
C4B 0.0374(15) 0.0303(13) 0.0389(15) -0.0010(11) -0.0048(12) -0.0115(12)
C5B 0.040(2) 0.052(2) 0.125(4) -0.009(2) -0.037(2) -0.0186(17)
C1C 0.0379(13) 0.0228(10) 0.0193(10) -0.0119(8) 0.0071(9) -0.0203(10)
C2C 0.0412(14) 0.0198(10) 0.0304(12) -0.0145(9) 0.0011(11) -0.0173(10)
C3C 0.075(2) 0.0320(13) 0.0377(15) -0.0154(12) -0.0134(15) -0.0227(15)
C4C 0.0463(17) 0.0315(13) 0.0569(18) -0.0274(13) 0.0112(14) -0.0163(12)
C5C 0.0548(18) 0.0280(12) 0.0528(17) -0.0172(12) 0.0085(14) -0.0287(13)
C1L 0.0440(18) 0.0297(13) 0.0576(19) -0.0127(13) -0.0109(15) -0.0078(12)
C2L 0.0324(15) 0.0296(12) 0.0526(17) -0.0095(12) 0.0058(13) -0.0120(11)
C3L 0.0339(14) 0.0295(12) 0.0318(13) -0.0084(10) 0.0054(11) -0.0142(11)
C4L 0.0353(14) 0.0261(11) 0.0311(13) -0.0058(10) -0.0016(11) -0.0090(10)
Cl1 0.0435(4) 0.0277(3) 0.0467(4) -0.0098(3) 0.0041(3) -0.0151(3)
Cl2 0.0418(4) 0.0307(3) 0.0794(6) -0.0194(4) 0.0165(4) -0.0136(3)
Cl3 0.0581(5) 0.0439(4) 0.0378(4) 0.0003(3) 0.0014(3) -0.0299(4)
Cl4A 0.0645(7) 0.0477(5) 0.0478(5) -0.0232(4) 0.0058(4) -0.0031(4)
N1 0.0223(9) 0.0158(7) 0.0235(9) -0.0093(7) 0.0003(7) -0.0088(7)
N2 0.0340(11) 0.0217(8) 0.0187(8) -0.0123(7) 0.0142(8) -0.0188(8)
N3 0.0207(9) 0.0180(8) 0.0163(8) -0.0071(6) 0.0039(7) -0.0076(7)
O1 0.0265(9) 0.0198(7) 0.0347(9) -0.0108(7) -0.0027(7) -0.0066(7)
O2 0.0431(10) 0.0218(7) 0.0289(8) -0.0165(6) 0.0193(8) -0.0192(7)
O3 0.0250(8) 0.0223(7) 0.0231(8) -0.0067(6) 0.0088(7) -0.0089(6)
O4 0.0243(9) 0.0239(8) 0.0382(9) -0.0089(7) 0.0082(7) -0.0118(7)
O5 0.0192(8) 0.0253(8) 0.0334(9) -0.0108(7) 0.0091(7) -0.0090(6)
O6 0.0253(9) 0.0232(8) 0.0372(9) -0.0165(7) -0.0050(7) -0.0069(7)
O7 0.0250(9) 0.0243(8) 0.0477(11) -0.0113(8) -0.0096(8) -0.0100(7)
O8 0.0688(13) 0.0326(9) 0.0308(9) -0.0230(8) 0.0294(9) -0.0353(9)
O9 0.0379(9) 0.0231(7) 0.0226(7) -0.0120(6) 0.0073(7) -0.0223(7)
S1 0.0195(3) 0.0192(2) 0.0165(2) -0.00862(18) 0.00317(19) -0.00937(19)
S2 0.0262(3) 0.0174(2) 0.0215(2) -0.00943(19) 0.0061(2) -0.0121(2)
S3 0.0294(3) 0.0175(2) 0.0198(2) -0.01082(18) 0.0119(2) -0.0141(2)

loop_
_atom_type_symbol
_atom_type_description
_atom_type_scat_dispersion_real
_atom_type_scat_dispersion_imag
_atom_type_scat_source
C C 0.0033 0.0016 'International Tables Vol C Tables 4.2.6.8 and 6.1.1.4'
H H 0.0000 0.0000 'International Tables Vol C Tables 4.2.6.8 and 6.1.1.4'
N N 0.0061 0.0033 'International Tables Vol C Tables 4.2.6.8 and 6.1.1.4'
O O 0.0106 0.0060 'International Tables Vol C Tables 4.2.6.8 and 6.1.1.4'
S S 0.1246 0.1234 'International Tables Vol C Tables 4.2.6.8 and 6.1.1.4'
Cl Cl 0.1484 0.1585 'International Tables Vol C Tables 4.2.6.8 and 6.1.1.4'

loop_
_geom_angle_atom_site_label_1
_geom_angle_atom_site_label_2
_geom_angle_atom_site_label_3
_geom_angle
_geom_angle_site_symmetry_1
_geom_angle_site_symmetry_3
C2 C1 N3 125.95(19) . 2_676
C2 C1 S1 111.72(15) . .
N3 C1 S1 122.33(15) 2_676 .
C1 C2 C3 111.67(18) . .
C1 C2 C1A 122.45(18) . .
C3 C2 C1A 125.86(18) . .
C4 C3 C2 113.45(18) . .
C3 C4 C5 129.56(18) . .
C3 C4 S1 111.49(15) . .
C5 C4 S1 118.95(16) . .
C4 C5 C6 115.21(18) . .
O1 C6 N1 123.2(2) . .
O1 C6 C5 122.2(2) . .
N1 C6 C5 114.56(18) . .
C8 C7 N1 124.12(18) . .
C8 C7 S2 112.72(15) . .
N1 C7 S2 123.15(17) . .
C7 C8 C9 111.33(19) . .
C7 C8 C1B 121.51(19) . .
C9 C8 C1B 127.1(2) . .
C10 C9 C8 113.1(2) . .
C9 C10 C11 127.7(2) . .
C9 C10 S2 112.10(16) . .
C11 C10 S2 119.44(18) . .
C10 C11 C12 114.35(16) . .
O2 C12 N2 121.96(18) . .
O2 C12 C11 121.96(18) . .
N2 C12 C11 116.08(17) . .
C14 C13 N2 124.51(18) . .
C14 C13 S3 111.75(14) . .
N2 C13 S3 123.69(15) . .
C13 C14 C15 112.19(18) . .
C13 C14 C1C 121.74(17) . .
C15 C14 C1C 126.02(17) . .
C16 C15 C14 113.31(17) . .
C15 C16 C17 130.84(17) . .
C15 C16 S3 111.43(14) . .
C17 C16 S3 117.69(14) . .
C16 C17 C18 112.98(17) . .
O3 C18 N3 121.13(18) . .
O3 C18 C17 122.62(18) . .
N3 C18 C17 116.24(18) . .
O4 C1A O5 125.7(2) . .
O4 C1A C2 123.49(19) . .
O5 C1A C2 110.78(18) . .
O5 C2A C4A 110.8(2) . .
O5 C2A C5A 110.0(2) . .
C4A C2A C5A 112.5(3) . .
O5 C2A C3A 101.73(19) . .
C4A C2A C3A 111.1(3) . .
C5A C2A C3A 110.3(3) . .
O6 C1B O7 124.5(2) . .
O6 C1B C8 124.1(2) . .
O7 C1B C8 111.42(19) . .
O7 C2B C5B 102.8(3) . .
O7 C2B C4B 109.9(2) . .
C5B C2B C4B 111.8(3) . .
O7 C2B C3B 109.6(2) . .
C5B C2B C3B 110.4(3) . .
C4B C2B C3B 111.8(3) . .
O8 C1C O9 124.82(19) . .
O8 C1C C14 123.42(18) . .
O9 C1C C14 111.77(17) . .
O9 C2C C4C 110.2(2) . .
O9 C2C C3C 109.60(19) . .
C4C C2C C3C 113.1(2) . .
O9 C2C C5C 101.75(19) . .
C4C C2C C5C 111.4(2) . .
C3C C2C C5C 110.3(2) . .
C2L C1L Cl1 109.1(2) . .
C1L C2L Cl2 109.2(2) . .
C4L C3L Cl3 111.9(2) . .
C3L C4L Cl4A 111.48(19) . .
C6 N1 C7 125.58(18) . .
C12 N2 C13 125.93(17) . .
C18 N3 C1 123.18(18) . 2_676
C1A O5 C2A 121.41(17) . .
C1B O7 C2B 119.88(19) . .
C1C O9 C2C 121.44(16) . .
C1 S1 C4 91.67(10) . .
C7 S2 C10 90.76(11) . .
C13 S3 C16 91.32(9) . .

loop_
_geom_bond_atom_site_label_1
_geom_bond_atom_site_label_2
_geom_bond_distance
_geom_bond_site_symmetry_2
C1 C2 1.386(3) .
C1 N3 1.390(2) 2_676
C1 S1 1.723(2) .
C2 C3 1.430(3) .
C2 C1A 1.472(3) .
C3 C4 1.357(3) .
C4 C5 1.499(3) .
C4 S1 1.737(2) .
C5 C6 1.526(3) .
C6 O1 1.217(3) .
C6 N1 1.353(3) .
C7 C8 1.376(3) .
C7 N1 1.382(3) .
C7 S2 1.723(2) .
C8 C9 1.431(3) .
C8 C1B 1.465(3) .
C9 C10 1.356(3) .
C10 C11 1.506(3) .
C10 S2 1.738(2) .
C11 C12 1.516(3) .
C12 O2 1.223(2) .
C12 N2 1.361(2) .
C13 C14 1.378(3) .
C13 N2 1.384(2) .
C13 S3 1.727(2) .
C14 C15 1.426(3) .
C14 C1C 1.470(3) .
C15 C16 1.357(3) .
C16 C17 1.502(3) .
C16 S3 1.7459(19) .
C17 C18 1.511(3) .
C18 O3 1.223(3) .
C18 N3 1.366(3) .
C1A O4 1.207(3) .
C1A O5 1.339(2) .
C2A O5 1.488(3) .
C2A C4A 1.504(4) .
C2A C5A 1.505(4) .
C2A C3A 1.524(3) .
C1B O6 1.210(3) .
C1B O7 1.343(3) .
C2B O7 1.487(3) .
C2B C5B 1.506(5) .
C2B C4B 1.512(4) .
C2B C3B 1.521(5) .
C1C O8 1.218(3) .
C1C O9 1.332(2) .
C2C O9 1.488(3) .
C2C C4C 1.502(4) .
C2C C3C 1.510(4) .
C2C C5C 1.519(3) .
C1L C2L 1.467(4) .
C1L Cl1 1.789(3) .
C2L Cl2 1.798(3) .
C3L C4L 1.499(4) .
C3L Cl3 1.777(3) .
C4L Cl4A 1.788(3) .
N3 C1 1.390(2) 2_676

loop_
_platon_squeeze_void_nr
_platon_squeeze_void_average_x
_platon_squeeze_void_average_y
_platon_squeeze_void_average_z
_platon_squeeze_void_volume
_platon_squeeze_void_count_electrons
_platon_squeeze_void_content
1 0.000 -0.019 0.500 438 127 ' '
